data_7704799
loop_
_publ_author_name
'Jin, Chaoyi'
'Li, Xiao-Lei'
'Liu, Zhiliang'
'Mansikkam\"aki, Akseli'
'Tang, Jinkui'

_publ_section_title
;
 An investigation into the magnetic interactions in a series of
 Dy<sub>2</sub> single-molecule magnets.
;
_journal_issue 30
_journal_name_full 'Dalton transactions (Cambridge, England : 2003)'
_journal_page_first 10477
_journal_page_last 10485
_journal_paper_doi 10.1039/d0dt01926g
_journal_volume 49
_journal_year 2020
_chemical_formula_moiety 'C40 H44 Dy2 F3 N8 O12, Cl, 3(C3 H7 N O)'
_chemical_formula_sum 'C49 H65 Cl Dy2 F3 N11 O15'
_chemical_formula_weight 1465.57
_space_group_crystal_system monoclinic
_space_group_IT_number 14
_space_group_name_Hall '-P 2ybc'
_space_group_name_H-M_alt 'P 1 21/c 1'
_atom_sites_solution_hydrogens geom
_atom_sites_solution_primary dual
_atom_sites_solution_secondary difmap
_audit_creation_date 2020-04-24
_audit_creation_method
;
Olex2 1.2
(compiled 2018.05.29 svn.r3508 for OlexSys, GUI svn.r5506)
;
_audit_update_record
;
2020-04-24 deposited with the CCDC.	2020-07-07 downloaded from the CCDC.
;
_cell_angle_alpha 90.00
_cell_angle_beta 112.191(2)
_cell_angle_gamma 90.00
_cell_formula_units_Z 4
_cell_length_a 17.6969(6)
_cell_length_b 15.0291(5)
_cell_length_c 22.5627(7)
_cell_measurement_reflns_used 9611
_cell_measurement_temperature 173(2)
_cell_measurement_theta_max 58.95
_cell_measurement_theta_min 3.99
_cell_volume 5556.5(3)
_computing_cell_refinement 'SAINT V8.38A (?, 2016)'
_computing_data_reduction 'SAINT V8.38A (?, 2016)'
_computing_molecular_graphics 'Olex2 (Dolomanov et al., 2009)'
_computing_publication_material 'Olex2 (Dolomanov et al., 2009)'
_computing_structure_refinement 'XH (Sheldrick, 2008)'
_computing_structure_solution 'ShelXT (Sheldrick, 2015)'
_diffrn_ambient_temperature 173.0
_diffrn_detector 'Bruker APEX2 area detector'
_diffrn_detector_area_resol_mean 7.9
_diffrn_detector_type 'CCD area detector'
_diffrn_measured_fraction_theta_full 0.996
_diffrn_measured_fraction_theta_max 0.996
_diffrn_measurement_device 'three-circle diffractometer'
_diffrn_measurement_device_type 'Bruker SMART APEX2 area detector'
_diffrn_measurement_method '\w and \f scans'
_diffrn_radiation_monochromator 'mirror optics'
_diffrn_radiation_probe x-ray
_diffrn_radiation_type CuK\a
_diffrn_radiation_wavelength 1.54178
_diffrn_reflns_av_R_equivalents 0.0627
_diffrn_reflns_av_unetI/netI 0.0543
_diffrn_reflns_limit_h_max 19
_diffrn_reflns_limit_h_min -18
_diffrn_reflns_limit_k_max 15
_diffrn_reflns_limit_k_min -16
_diffrn_reflns_limit_l_max 25
_diffrn_reflns_limit_l_min -22
_diffrn_reflns_number 32439
_diffrn_reflns_theta_full 58.98
_diffrn_reflns_theta_max 58.98
_diffrn_reflns_theta_min 2.70
_diffrn_source 'microfocus sealed X-ray tube'
_diffrn_source_type 'Incoatec I\ms'
_exptl_absorpt_coefficient_mu 15.409
_exptl_absorpt_correction_T_max 0.053
_exptl_absorpt_correction_T_min 0.046
_exptl_absorpt_correction_type multi-scan
_exptl_crystal_colour 'clear orangish orange'
_exptl_crystal_colour_lustre clear
_exptl_crystal_colour_modifier orangish
_exptl_crystal_colour_primary orange
_exptl_crystal_density_diffrn 1.752
_exptl_crystal_density_method 'not measured'
_exptl_crystal_description block
_exptl_crystal_F_000 2928
_exptl_crystal_size_max 0.25
_exptl_crystal_size_mid 0.22
_exptl_crystal_size_min 0.2
_refine_diff_density_max 1.637
_refine_diff_density_min -0.941
_refine_diff_density_rms 0.118
_refine_ls_extinction_method none
_refine_ls_goodness_of_fit_ref 1.029
_refine_ls_hydrogen_treatment mixed
_refine_ls_matrix_type full
_refine_ls_number_parameters 750
_refine_ls_number_reflns 7969
_refine_ls_number_restraints 24
_refine_ls_restrained_S_all 1.030
_refine_ls_R_factor_all 0.0544
_refine_ls_R_factor_gt 0.0442
_refine_ls_shift/su_max 0.001
_refine_ls_shift/su_mean 0.000
_refine_ls_structure_factor_coef Fsqd
_refine_ls_weighting_details 'calc w=1/[\s^2^(Fo^2^)+(0.0556P)^2^+22.6488P] where P=(Fo^2^+2Fc^2^)/3'
_refine_ls_weighting_scheme calc
_refine_ls_wR_factor_gt 0.1089
_refine_ls_wR_factor_ref 0.1176
_reflns_number_gt 6808
_reflns_number_total 7969
_reflns_threshold_expression >2sigma(I)
_cod_data_source_file d0dt01926g2.cif
_cod_data_source_block 1
_cod_depositor_comments
;Adding full bibliography for 7704799--7704801.cif.

 Adding full bibliography for 7704799--7704801.cif.
;
_cod_database_code 7704799
_olex2_refinement_description
;
1. Fixed Uiso
 At 1.2 times of:
  All C(H) groups, All C(H,H) groups
 At 1.5 times of:
  All C(H,H,H) groups, All O(H) groups
2. Restrained distances
 O4-H4
 0.87 with sigma of 0.01
 O6-H6
 0.87 with sigma of 0.01
 O10-H10
 0.87 with sigma of 0.01
 O11-H11
 0.87 with sigma of 0.01
 C24-H4
 1.926501 with sigma of 0.02
 Dy1-H4
 3.086573 with sigma of 0.02
 C36-H6
 1.924807 with sigma of 0.02
 Dy2-H6
 3.130226 with sigma of 0.02
 C10-H10
 1.93612 with sigma of 0.02
 Dy1-H10
 3.163864 with sigma of 0.02
 C30-H11
 1.937572 with sigma of 0.02
 Dy2-H11
 3.032706 with sigma of 0.02
3. Uiso/Uaniso restraints and constraints
Uanis(C49) \\sim Ueq: with sigma of 0.001 and sigma for terminal atoms of 0.002
Uanis(C48) \\sim Ueq: with sigma of 0.001 and sigma for terminal atoms of 0.002
4.a Secondary CH2 refined with riding coordinates:
 C10(H10A,H10B), C16(H16A,H16B), C17(H17A,H17B), C21(H21A,H21B), C22(H22A,
 H22B), C24(H24A,H24B), C25(H25A,H25B), C29(H29A,H29B), C30(H30A,H30B),
 C36(H36A,H36B)
4.b Aromatic/amide H refined with riding coordinates:
 C2(H2), C7(H7), C11(H11A), C14(H14), C19(H19), C26(H26), C27(H27), C28(H28),
 C31(H31), C32(H32), C34(H34), C37(H37), C38(H38), C41(H41), C42(H42), C46(H46),
  C47(H47)
4.c Idealised Me refined as rotating group:
 C33(H33A,H33B,H33C), C39(H39A,H39B,H39C), C40(H40A,H40B,H40C), C43(H43A,H43B,
 H43C), C44(H44A,H44B,H44C), C45(H45A,H45B,H45C), C48(H48A,H48B,H48C), C49(H49A,
 H49B,H49C)
;
_olex2_submission_special_instructions 'No special instructions were received'

loop_
_space_group_symop_id
_space_group_symop_operation_xyz
1 'x, y, z'
2 '-x, y+1/2, -z+1/2'
3 '-x, -y, -z'
4 'x, -y-1/2, z-1/2'

loop_
_atom_site_label
_atom_site_type_symbol
_atom_site_fract_x
_atom_site_fract_y
_atom_site_fract_z
_atom_site_U_iso_or_equiv
_atom_site_adp_type
_atom_site_occupancy
_atom_site_calc_flag
_atom_site_disorder_assembly
_atom_site_disorder_group
_atom_site_refinement_flags_posn
_atom_site_refinement_flags_adp
Dy1 Dy 0.21460(2) 0.41516(2) 0.560588(15) 0.01705(12) Uani 1 d . . D .
Dy2 Dy 0.28146(2) 0.53678(2) 0.429010(16) 0.01983(13) Uani 1 d . . D .
Cl1 Cl 0.06866(11) 0.21784(13) 0.38276(7) 0.0389(4) Uani 1 d . . . .
F1 F 0.3205(3) 0.7142(3) 0.6627(2) 0.0613(14) Uani 1 d . . . .
F2 F 0.4244(3) 0.6697(4) 0.6475(3) 0.091(2) Uani 1 d . . . .
F3 F 0.3476(5) 0.7695(4) 0.5873(2) 0.099(2) Uani 1 d . . . .
O1 O 0.3252(2) 0.4431(3) 0.51751(17) 0.0179(9) Uani 1 d . . . .
O2 O 0.1671(2) 0.4954(3) 0.46449(17) 0.0168(9) Uani 1 d . . . .
O3 O 0.2050(3) 0.4239(3) 0.65457(18) 0.0231(10) Uani 1 d . . . .
O4 O 0.0811(2) 0.3428(3) 0.5319(2) 0.0234(10) Uani 1 d . . D .
H4 H 0.0340(10) 0.3685(14) 0.524(3) 0.035 Uiso 1 d . . DR .
O5 O 0.3215(3) 0.6617(3) 0.40089(19) 0.0270(10) Uani 1 d . . . .
O6 O 0.2299(3) 0.3930(3) 0.38210(18) 0.0242(10) Uani 1 d . . D .
H6 H 0.228(2) 0.3418(14) 0.4009(13) 0.036 Uiso 1 d . . DR .
O7 O 0.2870(3) 0.5523(3) 0.60068(19) 0.0236(10) Uani 1 d . . . .
O8 O 0.2763(3) 0.6355(3) 0.51412(19) 0.0249(10) Uani 1 d . . . .
O9 O 0.2331(3) 0.3661(3) 0.7709(2) 0.0330(11) Uani 1 d . . . .
O10 O 0.2066(2) 0.3018(3) 0.47976(18) 0.0220(10) Uani 1 d . . D .
H10 H 0.1655(16) 0.280(2) 0.4466(15) 0.033 Uiso 1 d . . DR .
O11 O 0.3811(3) 0.4764(3) 0.39115(18) 0.0253(10) Uani 1 d . . D .
H11 H 0.4341(7) 0.484(4) 0.4087(15) 0.038 Uiso 1 d . . DR .
O12 O 0.3038(3) 0.7975(3) 0.3252(2) 0.0405(13) Uani 1 d . . . .
O13 O 0.2970(4) 0.0172(5) 0.4801(4) 0.077(2) Uani 1 d . . . .
O14 O 0.4043(5) 0.0375(5) 0.6930(4) 0.096(3) Uani 1 d . . . .
O15 O 0.0780(5) 0.0225(5) 0.5906(5) 0.111(3) Uani 1 d . . . .
N1 N 0.1085(3) 0.5311(3) 0.5507(2) 0.0175(11) Uani 1 d . . . .
N2 N 0.0746(3) 0.5777(3) 0.4921(2) 0.0189(12) Uani 1 d . . . .
N3 N 0.2238(3) 0.2457(3) 0.6012(2) 0.0191(11) Uani 1 d . . . .
N4 N 0.4541(3) 0.5060(3) 0.5603(2) 0.0210(12) Uani 1 d . . . .
N5 N 0.3548(3) 0.3482(3) 0.6213(2) 0.0196(12) Uani 1 d . . . .
N6 N 0.4223(3) 0.5664(3) 0.5088(2) 0.0210(12) Uani 1 d . . . .
N7 N 0.2292(3) 0.5254(4) 0.3004(2) 0.0272(13) Uani 1 d . . . .
N8 N 0.1426(3) 0.5961(3) 0.3643(2) 0.0217(12) Uani 1 d . . . .
N9 N 0.1987(4) -0.0882(4) 0.4417(3) 0.0404(16) Uani 1 d . . . .
N10 N 0.1355(4) -0.1127(5) 0.5964(3) 0.0485(18) Uani 1 d . . . .
N11 N 0.4989(5) -0.0423(5) 0.6709(4) 0.065(2) Uani 1 d . . . .
C1 C 0.1102(4) 0.5549(4) 0.4534(3) 0.0187(14) Uani 1 d . . . .
C2 C 0.0828(4) 0.5612(4) 0.5937(3) 0.0202(14) Uani 1 d . . . .
H2 H 0.0445 0.6086 0.5810 0.024 Uiso 1 calc . . R .
C3 C 0.3992(4) 0.4489(4) 0.5599(3) 0.0193(14) Uani 1 d . . . .
C4 C 0.1648(4) 0.4617(4) 0.6853(3) 0.0196(14) Uani 1 d . . . .
C5 C 0.0866(4) 0.6027(4) 0.3909(3) 0.0202(14) Uani 1 d . . . .
C6 C 0.3803(4) 0.7204(4) 0.4180(3) 0.0231(15) Uani 1 d . . . .
C7 C 0.4680(4) 0.6361(4) 0.5161(3) 0.0230(15) Uani 1 d . . . .
H7 H 0.5169 0.6377 0.5531 0.028 Uiso 1 calc . . R .
C8 C 0.4205(4) 0.3828(4) 0.6133(3) 0.0204(14) Uani 1 d . . . .
C9 C 0.2972(4) 0.6191(4) 0.5728(3) 0.0242(15) Uani 1 d . . . .
C10 C 0.2613(4) 0.2269(4) 0.5059(3) 0.0236(15) Uani 1 d . . D .
H10A H 0.3185 0.2481 0.5241 0.028 Uiso 1 calc . . R .
H10B H 0.2563 0.1839 0.4713 0.028 Uiso 1 calc . . R .
C11 C 0.0128(4) 0.6463(4) 0.3606(3) 0.0244(15) Uani 1 d . . . .
H11A H -0.0267 0.6494 0.3797 0.029 Uiso 1 calc . . R .
C12 C 0.3664(4) 0.2821(4) 0.6633(3) 0.0216(14) Uani 1 d . . . .
C13 C 0.1062(4) 0.5304(4) 0.6582(3) 0.0218(15) Uani 1 d . . . .
C14 C 0.4995(4) 0.3575(4) 0.6506(3) 0.0245(15) Uani 1 d . . . .
H14 H 0.5451 0.3847 0.6454 0.029 Uiso 1 calc . . R .
C15 C 0.1775(4) 0.4341(4) 0.7489(3) 0.0240(15) Uani 1 d . . . .
C16 C 0.2400(4) 0.1816(4) 0.5574(3) 0.0269(15) Uani 1 d . . . .
H16A H 0.1911 0.1440 0.5369 0.032 Uiso 1 calc . . R .
H16B H 0.2856 0.1421 0.5826 0.032 Uiso 1 calc . . R .
C17 C 0.2895(4) 0.2427(4) 0.6658(3) 0.0222(14) Uani 1 d . . . .
H17A H 0.2995 0.1803 0.6808 0.027 Uiso 1 calc . . R .
H17B H 0.2726 0.2766 0.6963 0.027 Uiso 1 calc . . R .
C18 C 0.4519(4) 0.7115(4) 0.4736(3) 0.0244(15) Uani 1 d . . . .
C19 C -0.0016(4) 0.6852(4) 0.3013(3) 0.0315(17) Uani 1 d . . . .
H19 H -0.0499 0.7187 0.2804 0.038 Uiso 1 calc . . R .
C20 C 0.1256(4) 0.6294(4) 0.3051(3) 0.0253(15) Uani 1 d . . . .
C21 C 0.1873(4) 0.6113(4) 0.2761(3) 0.0245(15) Uani 1 d . . . .
H21A H 0.1600 0.6089 0.2289 0.029 Uiso 1 calc . . R .
H21B H 0.2279 0.6601 0.2872 0.029 Uiso 1 calc . . R .
C22 C 0.1439(4) 0.2256(4) 0.6065(3) 0.0244(15) Uani 1 d . . . .
H22A H 0.1394 0.2593 0.6427 0.029 Uiso 1 calc . . R .
H22B H 0.1409 0.1613 0.6151 0.029 Uiso 1 calc . . R .
C23 C 0.3746(4) 0.7959(5) 0.3797(3) 0.0287(16) Uani 1 d . . . .
C24 C 0.0747(4) 0.2502(4) 0.5457(3) 0.0228(14) Uani 1 d . . D .
H24A H 0.0765 0.2131 0.5100 0.027 Uiso 1 calc . . R .
H24B H 0.0221 0.2393 0.5504 0.027 Uiso 1 calc . . R .
C25 C 0.1738(4) 0.4480(5) 0.2756(3) 0.0331(17) Uani 1 d . . . .
H25A H 0.1988 0.4065 0.2542 0.040 Uiso 1 calc . . R .
H25B H 0.1217 0.4693 0.2430 0.040 Uiso 1 calc . . R .
C26 C 0.5099(4) 0.2912(5) 0.6956(3) 0.0312(17) Uani 1 d . . . .
H26 H 0.5634 0.2732 0.7226 0.037 Uiso 1 calc . . R .
C27 C 0.1349(4) 0.4710(5) 0.7820(3) 0.0336(18) Uani 1 d . . . .
H27 H 0.1433 0.4502 0.8238 0.040 Uiso 1 calc . . R .
C28 C 0.4432(4) 0.2515(4) 0.7013(3) 0.0251(15) Uani 1 d . . . .
H28 H 0.4496 0.2042 0.7307 0.030 Uiso 1 calc . . R .
C29 C 0.3019(4) 0.5164(5) 0.2831(3) 0.0319(17) Uani 1 d . . . .
H29A H 0.3295 0.5747 0.2877 0.038 Uiso 1 calc . . R .
H29B H 0.2845 0.4976 0.2379 0.038 Uiso 1 calc . . R .
C30 C 0.3603(4) 0.4496(5) 0.3250(3) 0.0341(18) Uani 1 d . . D .
H30A H 0.3350 0.3898 0.3178 0.041 Uiso 1 calc . . R .
H30B H 0.4101 0.4472 0.3150 0.041 Uiso 1 calc . . R .
C31 C 0.0790(4) 0.5393(5) 0.7549(3) 0.0338(17) Uani 1 d . . . .
H31 H 0.0508 0.5657 0.7788 0.041 Uiso 1 calc . . R .
C32 C 0.0649(4) 0.5683(5) 0.6947(3) 0.0314(17) Uani 1 d . . . .
H32 H 0.0266 0.6148 0.6768 0.038 Uiso 1 calc . . R .
C33 C 0.2523(5) 0.3378(5) 0.8351(3) 0.041(2) Uani 1 d . . . .
H33A H 0.2027 0.3159 0.8398 0.062 Uiso 1 calc . . GR .
H33B H 0.2744 0.3881 0.8642 0.062 Uiso 1 calc . . GR .
H33C H 0.2929 0.2900 0.8455 0.062 Uiso 1 calc . . GR .
C34 C 0.5127(4) 0.7786(5) 0.4886(3) 0.0346(17) Uani 1 d . . . .
H34 H 0.5602 0.7729 0.5265 0.042 Uiso 1 calc . . R .
C35 C 0.3471(6) 0.6946(5) 0.6176(4) 0.046(2) Uani 1 d . . . .
C36 C 0.1560(5) 0.3988(5) 0.3261(3) 0.0409(19) Uani 1 d . . D .
H36A H 0.1135 0.4304 0.3365 0.049 Uiso 1 calc . . R .
H36B H 0.1357 0.3384 0.3107 0.049 Uiso 1 calc . . R .
C37 C 0.4341(5) 0.8593(5) 0.3952(4) 0.0391(19) Uani 1 d . . . .
H37 H 0.4273 0.9096 0.3682 0.047 Uiso 1 calc . . R .
C38 C 0.0538(4) 0.6751(5) 0.2732(3) 0.0294(16) Uani 1 d . . . .
H38 H 0.0432 0.6993 0.2320 0.035 Uiso 1 calc . . R .
C39 C 0.2881(5) 0.8744(6) 0.2864(4) 0.055(2) Uani 1 d . . . .
H39A H 0.2331 0.8707 0.2532 0.083 Uiso 1 calc . . GR .
H39B H 0.3283 0.8786 0.2662 0.083 Uiso 1 calc . . GR .
H39C H 0.2921 0.9272 0.3129 0.083 Uiso 1 calc . . GR .
C40 C 0.2155(5) -0.0778(7) 0.6075(4) 0.066(3) Uani 1 d . . . .
H40A H 0.2548 -0.1022 0.6476 0.100 Uiso 1 calc . . GR .
H40B H 0.2146 -0.0128 0.6106 0.100 Uiso 1 calc . . GR .
H40C H 0.2315 -0.0946 0.5720 0.100 Uiso 1 calc . . GR .
C41 C 0.2753(6) -0.0589(6) 0.4625(4) 0.055(2) Uani 1 d . . . .
H41 H 0.3164 -0.1004 0.4638 0.066 Uiso 1 calc . . R .
C42 C 0.5050(5) 0.8510(5) 0.4503(4) 0.042(2) Uani 1 d . . . .
H42 H 0.5468 0.8948 0.4609 0.051 Uiso 1 calc . . R .
C43 C 0.1800(6) -0.1800(5) 0.4221(4) 0.061(3) Uani 1 d . . . .
H43A H 0.1422 -0.1820 0.3773 0.091 Uiso 1 calc . . GR .
H43B H 0.1548 -0.2086 0.4491 0.091 Uiso 1 calc . . GR .
H43C H 0.2304 -0.2114 0.4266 0.091 Uiso 1 calc . . GR .
C44 C 0.1244(6) -0.2078(6) 0.5939(5) 0.066(3) Uani 1 d . . . .
H44A H 0.1357 -0.2319 0.5577 0.098 Uiso 1 calc . . GR .
H44B H 0.0681 -0.2217 0.5885 0.098 Uiso 1 calc . . GR .
H44C H 0.1620 -0.2343 0.6338 0.098 Uiso 1 calc . . GR .
C45 C 0.1333(6) -0.0301(7) 0.4393(4) 0.062(3) Uani 1 d . . . .
H45A H 0.1214 -0.0382 0.4781 0.094 Uiso 1 calc . . GR .
H45B H 0.0845 -0.0442 0.4016 0.094 Uiso 1 calc . . GR .
H45C H 0.1493 0.0318 0.4368 0.094 Uiso 1 calc . . GR .
C46 C 0.0735(6) -0.0591(7) 0.5895(5) 0.061(3) Uani 1 d . . . .
H46 H 0.0223 -0.0853 0.5833 0.073 Uiso 1 calc . . R .
C47 C 0.4224(7) -0.0088(8) 0.6529(6) 0.081(3) Uani 1 d . . . .
H47 H 0.3831 -0.0196 0.6112 0.097 Uiso 1 calc . . R .
C48 C 0.5524(9) -0.0232(10) 0.7318(7) 0.121(5) Uani 1 d . . . U
H48A H 0.5283 0.0217 0.7509 0.181 Uiso 1 calc . . GR .
H48B H 0.6034 -0.0001 0.7301 0.181 Uiso 1 calc . . GR .
H48C H 0.5638 -0.0774 0.7578 0.181 Uiso 1 calc . . GR .
C49 C 0.5153(12) -0.0959(13) 0.6276(9) 0.177(8) Uani 1 d . . . U
H49A H 0.4638 -0.1166 0.5949 0.265 Uiso 1 calc . . GR .
H49B H 0.5475 -0.1473 0.6500 0.265 Uiso 1 calc . . GR .
H49C H 0.5460 -0.0620 0.6071 0.265 Uiso 1 calc . . GR .

loop_
_atom_site_aniso_label
_atom_site_aniso_U_11
_atom_site_aniso_U_22
_atom_site_aniso_U_33
_atom_site_aniso_U_23
_atom_site_aniso_U_13
_atom_site_aniso_U_12
Dy1 0.0243(2) 0.0149(2) 0.01213(19) 0.00105(14) 0.00707(15) 0.00067(15)
Dy2 0.0245(2) 0.0210(2) 0.0128(2) 0.00392(15) 0.00582(16) 0.00018(16)
Cl1 0.0402(10) 0.0490(12) 0.0213(8) -0.0079(8) 0.0045(7) -0.0093(9)
F1 0.092(4) 0.051(3) 0.048(3) -0.032(2) 0.035(3) -0.022(3)
F2 0.049(3) 0.096(5) 0.104(5) -0.055(4) 0.000(3) -0.017(3)
F3 0.194(7) 0.042(3) 0.053(3) -0.013(3) 0.037(4) -0.061(4)
O1 0.023(2) 0.018(2) 0.009(2) 0.0022(17) 0.0017(18) -0.0001(18)
O2 0.026(2) 0.011(2) 0.012(2) 0.0011(17) 0.0051(18) 0.0009(19)
O3 0.031(3) 0.025(3) 0.016(2) 0.0022(19) 0.0119(19) 0.004(2)
O4 0.023(2) 0.019(2) 0.026(2) 0.0004(19) 0.006(2) 0.0006(19)
O5 0.031(3) 0.022(3) 0.025(2) 0.008(2) 0.006(2) -0.004(2)
O6 0.039(3) 0.018(2) 0.013(2) 0.0011(18) 0.007(2) -0.003(2)
O7 0.037(3) 0.015(2) 0.019(2) -0.0027(19) 0.011(2) -0.004(2)
O8 0.030(3) 0.020(2) 0.022(2) -0.0009(19) 0.007(2) -0.003(2)
O9 0.049(3) 0.034(3) 0.017(2) 0.007(2) 0.013(2) 0.009(2)
O10 0.029(2) 0.019(2) 0.015(2) -0.0009(18) 0.0049(19) 0.0000(19)
O11 0.023(2) 0.042(3) 0.011(2) -0.001(2) 0.0054(18) 0.003(2)
O12 0.042(3) 0.037(3) 0.039(3) 0.021(2) 0.012(2) 0.003(2)
O13 0.085(5) 0.049(4) 0.103(6) -0.022(4) 0.042(4) -0.015(4)
O14 0.138(7) 0.072(5) 0.129(7) -0.013(5) 0.107(6) -0.003(5)
O15 0.100(6) 0.040(5) 0.182(9) -0.008(5) 0.041(6) -0.015(4)
N1 0.021(3) 0.017(3) 0.014(3) 0.004(2) 0.006(2) 0.004(2)
N2 0.025(3) 0.013(3) 0.015(3) 0.002(2) 0.004(2) -0.001(2)
N3 0.021(3) 0.022(3) 0.013(2) 0.000(2) 0.006(2) 0.002(2)
N4 0.025(3) 0.024(3) 0.014(3) 0.007(2) 0.008(2) 0.003(3)
N5 0.028(3) 0.020(3) 0.013(3) 0.000(2) 0.010(2) -0.002(2)
N6 0.025(3) 0.022(3) 0.015(3) 0.006(2) 0.006(2) 0.004(2)
N7 0.031(3) 0.033(3) 0.015(3) 0.004(2) 0.005(2) -0.004(3)
N8 0.029(3) 0.020(3) 0.016(3) 0.004(2) 0.008(2) -0.006(2)
N9 0.060(5) 0.026(4) 0.039(4) 0.000(3) 0.024(3) 0.008(3)
N10 0.058(5) 0.043(4) 0.045(4) -0.011(3) 0.019(3) -0.017(4)
N11 0.078(6) 0.040(5) 0.106(7) -0.007(4) 0.067(6) -0.008(4)
C1 0.019(3) 0.018(3) 0.015(3) 0.000(3) 0.002(3) -0.006(3)
C2 0.022(3) 0.017(3) 0.019(3) -0.004(3) 0.005(3) -0.001(3)
C3 0.031(4) 0.014(3) 0.013(3) 0.002(3) 0.009(3) 0.005(3)
C4 0.031(4) 0.012(3) 0.020(3) -0.005(3) 0.014(3) -0.002(3)
C5 0.027(4) 0.017(3) 0.014(3) -0.003(3) 0.004(3) -0.004(3)
C6 0.031(4) 0.027(4) 0.019(3) 0.004(3) 0.018(3) 0.002(3)
C7 0.025(4) 0.026(4) 0.016(3) 0.002(3) 0.005(3) 0.003(3)
C8 0.030(4) 0.014(3) 0.015(3) 0.000(3) 0.006(3) 0.003(3)
C9 0.022(4) 0.022(4) 0.027(4) -0.004(3) 0.007(3) 0.004(3)
C10 0.031(4) 0.018(4) 0.019(3) -0.002(3) 0.007(3) 0.006(3)
C11 0.029(4) 0.021(4) 0.019(3) 0.003(3) 0.004(3) 0.002(3)
C12 0.035(4) 0.018(4) 0.013(3) -0.001(3) 0.010(3) 0.001(3)
C13 0.030(4) 0.016(3) 0.021(3) -0.006(3) 0.010(3) -0.004(3)
C14 0.029(4) 0.022(4) 0.023(3) 0.001(3) 0.010(3) 0.000(3)
C15 0.033(4) 0.022(4) 0.017(3) 0.001(3) 0.008(3) 0.001(3)
C16 0.038(4) 0.017(4) 0.025(3) 0.000(3) 0.012(3) 0.001(3)
C17 0.029(4) 0.022(4) 0.016(3) 0.007(3) 0.010(3) 0.001(3)
C18 0.032(4) 0.019(4) 0.025(3) -0.001(3) 0.014(3) -0.001(3)
C19 0.037(4) 0.024(4) 0.025(4) 0.006(3) 0.002(3) 0.011(3)
C20 0.033(4) 0.022(4) 0.015(3) 0.000(3) 0.002(3) -0.009(3)
C21 0.032(4) 0.027(4) 0.014(3) 0.011(3) 0.009(3) 0.000(3)
C22 0.032(4) 0.020(4) 0.024(3) 0.002(3) 0.014(3) -0.001(3)
C23 0.032(4) 0.032(4) 0.022(4) 0.006(3) 0.010(3) 0.006(3)
C24 0.028(4) 0.013(3) 0.029(4) 0.001(3) 0.013(3) -0.002(3)
C25 0.041(4) 0.035(4) 0.018(3) -0.007(3) 0.004(3) -0.003(3)
C26 0.027(4) 0.040(4) 0.024(4) 0.010(3) 0.007(3) 0.006(3)
C27 0.046(5) 0.042(5) 0.017(3) 0.001(3) 0.017(3) -0.002(4)
C28 0.032(4) 0.023(4) 0.022(3) 0.009(3) 0.012(3) 0.007(3)
C29 0.035(4) 0.049(5) 0.012(3) 0.003(3) 0.010(3) 0.001(4)
C30 0.043(4) 0.042(5) 0.014(3) -0.002(3) 0.007(3) 0.009(4)
C31 0.044(4) 0.032(4) 0.028(4) -0.003(3) 0.018(3) 0.009(4)
C32 0.035(4) 0.038(4) 0.022(4) -0.003(3) 0.011(3) 0.007(3)
C33 0.061(5) 0.038(5) 0.029(4) 0.017(4) 0.022(4) 0.012(4)
C34 0.041(4) 0.024(4) 0.035(4) 0.003(3) 0.010(3) -0.007(3)
C35 0.075(6) 0.029(5) 0.037(4) -0.011(4) 0.026(5) -0.010(4)
C36 0.043(5) 0.043(5) 0.025(4) 0.001(4) 0.000(3) -0.008(4)
C37 0.053(5) 0.027(4) 0.042(4) 0.012(4) 0.022(4) 0.003(4)
C38 0.036(4) 0.033(4) 0.017(3) 0.009(3) 0.008(3) 0.000(3)
C39 0.066(6) 0.047(5) 0.045(5) 0.030(4) 0.012(4) 0.006(5)
C40 0.062(6) 0.091(8) 0.042(5) -0.008(5) 0.015(5) -0.028(6)
C41 0.075(7) 0.046(6) 0.053(5) -0.007(5) 0.035(5) 0.005(5)
C42 0.047(5) 0.033(5) 0.044(5) 0.006(4) 0.014(4) -0.010(4)
C43 0.080(7) 0.032(5) 0.067(6) -0.003(4) 0.023(5) -0.001(5)
C44 0.065(6) 0.054(6) 0.078(7) -0.008(5) 0.027(5) -0.008(5)
C45 0.073(7) 0.079(7) 0.043(5) 0.005(5) 0.030(5) 0.011(6)
C46 0.060(6) 0.044(6) 0.076(7) -0.006(5) 0.022(5) -0.013(5)
C47 0.073(8) 0.080(8) 0.096(9) 0.002(7) 0.039(7) -0.015(6)
C48 0.121(5) 0.120(5) 0.120(5) 0.006(2) 0.045(3) -0.004(2)
C49 0.177(8) 0.176(8) 0.178(8) -0.001(2) 0.069(3) -0.001(2)

loop_
_atom_type_symbol
_atom_type_description
_atom_type_scat_dispersion_real
_atom_type_scat_dispersion_imag
_atom_type_scat_source
C C 0.0181 0.0091 'International Tables Vol C Tables 4.2.6.8 and 6.1.1.4'
H H 0.0000 0.0000 'International Tables Vol C Tables 4.2.6.8 and 6.1.1.4'
Cl Cl 0.3639 0.7018 'International Tables Vol C Tables 4.2.6.8 and 6.1.1.4'
Dy Dy -9.8046 9.8477 'International Tables Vol C Tables 4.2.6.8 and 6.1.1.4'
F F 0.0727 0.0534 'International Tables Vol C Tables 4.2.6.8 and 6.1.1.4'
N N 0.0311 0.0180 'International Tables Vol C Tables 4.2.6.8 and 6.1.1.4'
O O 0.0492 0.0322 'International Tables Vol C Tables 4.2.6.8 and 6.1.1.4'

loop_
_geom_angle_atom_site_label_1
_geom_angle_atom_site_label_2
_geom_angle_atom_site_label_3
_geom_angle
_geom_angle_site_symmetry_1
_geom_angle_site_symmetry_3
_geom_angle_publ_flag
O1 Dy1 N3 109.40(14) . . ?
O1 Dy1 N5 62.17(14) . . ?
O2 Dy1 O1 67.54(13) . . ?
O2 Dy1 O4 90.58(14) . . ?
O2 Dy1 O7 82.05(14) . . ?
O2 Dy1 O10 76.72(13) . . ?
O2 Dy1 N1 64.22(14) . . ?
O2 Dy1 N3 139.19(14) . . ?
O2 Dy1 N5 129.63(14) . . ?
O3 Dy1 O1 135.68(14) . . ?
O3 Dy1 O2 137.07(14) . . ?
O3 Dy1 O4 82.17(15) . . ?
O3 Dy1 O7 79.09(15) . . ?
O3 Dy1 O10 138.93(15) . . ?
O3 Dy1 N1 73.51(15) . . ?
O3 Dy1 N3 75.17(15) . . ?
O3 Dy1 N5 85.36(15) . . ?
O4 Dy1 O1 141.23(13) . . ?
O4 Dy1 O10 73.58(14) . . ?
O4 Dy1 N1 70.76(15) . . ?
O4 Dy1 N3 66.36(14) . . ?
O4 Dy1 N5 127.78(15) . . ?
O7 Dy1 O1 67.92(13) . . ?
O7 Dy1 O4 142.98(14) . . ?
O7 Dy1 O10 137.94(14) . . ?
O7 Dy1 N1 73.40(15) . . ?
O7 Dy1 N3 136.47(14) . . ?
O7 Dy1 N5 82.19(15) . . ?
O10 Dy1 O1 70.49(13) . . ?
O10 Dy1 N1 125.67(14) . . ?
O10 Dy1 N3 64.92(14) . . ?
O10 Dy1 N5 84.06(14) . . ?
N1 Dy1 O1 120.86(14) . . ?
N1 Dy1 N3 129.37(15) . . ?
N1 Dy1 N5 150.14(15) . . ?
N5 Dy1 N3 61.42(15) . . ?
O1 Dy2 O2 67.93(13) . . ?
O1 Dy2 O6 77.50(13) . . ?
O1 Dy2 O8 78.05(14) . . ?
O1 Dy2 O11 91.48(14) . . ?
O1 Dy2 N6 64.63(15) . . ?
O1 Dy2 N7 138.87(15) . . ?
O1 Dy2 N8 130.72(15) . . ?
O2 Dy2 N7 109.62(14) . . ?
O5 Dy2 O1 136.99(15) . . ?
O5 Dy2 O2 133.81(15) . . ?
O5 Dy2 O6 138.45(15) . . ?
O5 Dy2 O8 79.63(15) . . ?
O5 Dy2 O11 81.90(16) . . ?
O5 Dy2 N6 73.26(16) . . ?
O5 Dy2 N7 76.06(16) . . ?
O5 Dy2 N8 83.07(16) . . ?
O6 Dy2 O2 72.78(14) . . ?
O6 Dy2 O8 139.44(14) . . ?
O6 Dy2 N6 125.47(16) . . ?
O6 Dy2 N7 63.56(15) . . ?
O6 Dy2 N8 86.43(16) . . ?
O8 Dy2 O2 68.21(13) . . ?
O8 Dy2 N6 69.59(15) . . ?
O8 Dy2 N7 141.32(15) . . ?
O8 Dy2 N8 85.56(15) . . ?
O11 Dy2 O2 143.47(15) . . ?
O11 Dy2 O6 73.47(15) . . ?
O11 Dy2 O8 138.90(14) . . ?
O11 Dy2 N6 70.02(15) . . ?
O11 Dy2 N7 66.05(15) . . ?
O11 Dy2 N8 128.08(15) . . ?
N6 Dy2 O2 121.10(14) . . ?
N6 Dy2 N7 128.97(16) . . ?
N8 Dy2 O2 62.82(14) . . ?
N8 Dy2 N6 148.08(17) . . ?
N8 Dy2 N7 62.13(16) . . ?
Dy2 O1 Dy1 112.08(15) . . ?
C3 O1 Dy1 116.1(3) . . ?
C3 O1 Dy2 120.4(4) . . ?
Dy1 O2 Dy2 111.75(15) . . ?
C1 O2 Dy1 120.9(3) . . ?
C1 O2 Dy2 115.2(3) . . ?
C4 O3 Dy1 143.3(4) . . ?
C24 O4 Dy1 121.1(3) . . ?
C6 O5 Dy2 143.5(4) . . ?
C36 O6 Dy2 113.4(4) . . ?
C9 O7 Dy1 131.5(4) . . ?
C9 O8 Dy2 128.5(4) . . ?
C15 O9 C33 116.9(5) . . ?
C10 O10 Dy1 113.1(3) . . ?
C30 O11 Dy2 122.2(4) . . ?
C23 O12 C39 117.7(6) . . ?
N2 N1 Dy1 117.8(3) . . ?
C2 N1 Dy1 129.6(4) . . ?
C2 N1 N2 112.4(5) . . ?
C1 N2 N1 110.8(5) . . ?
C16 N3 Dy1 112.9(3) . . ?
C16 N3 C22 110.4(5) . . ?
C17 N3 Dy1 106.7(4) . . ?
C17 N3 C16 111.0(5) . . ?
C17 N3 C22 109.3(4) . . ?
C22 N3 Dy1 106.4(3) . . ?
C3 N4 N6 110.8(5) . . ?
C8 N5 Dy1 119.4(4) . . ?
C12 N5 Dy1 122.2(4) . . ?
C12 N5 C8 118.3(5) . . ?
N4 N6 Dy2 117.2(4) . . ?
C7 N6 Dy2 129.7(4) . . ?
C7 N6 N4 112.3(5) . . ?
C21 N7 Dy2 105.2(4) . . ?
C21 N7 C25 112.0(5) . . ?
C25 N7 Dy2 111.3(4) . . ?
C29 N7 Dy2 108.0(3) . . ?
C29 N7 C21 110.1(5) . . ?
C29 N7 C25 110.1(5) . . ?
C5 N8 Dy2 119.6(4) . . ?
C5 N8 C20 119.3(5) . . ?
C20 N8 Dy2 120.8(4) . . ?
C41 N9 C43 120.5(7) . . ?
C41 N9 C45 120.8(7) . . ?
C45 N9 C43 118.7(8) . . ?
C40 N10 C44 118.6(8) . . ?
C46 N10 C40 121.1(8) . . ?
C46 N10 C44 120.4(8) . . ?
C47 N11 C48 117.1(10) . . ?
C47 N11 C49 117.3(12) . . ?
C48 N11 C49 125.5(13) . . ?
O2 C1 N2 126.1(5) . . ?
O2 C1 C5 115.5(5) . . ?
N2 C1 C5 118.3(5) . . ?
N1 C2 C13 126.8(6) . . ?
O1 C3 C8 115.1(5) . . ?
N4 C3 O1 126.5(5) . . ?
N4 C3 C8 118.4(5) . . ?
O3 C4 C13 123.0(5) . . ?
O3 C4 C15 120.1(6) . . ?
C15 C4 C13 117.0(5) . . ?
N8 C5 C1 113.4(5) . . ?
N8 C5 C11 122.1(6) . . ?
C11 C5 C1 124.4(6) . . ?
O5 C6 C18 123.1(6) . . ?
O5 C6 C23 119.9(6) . . ?
C23 C6 C18 117.0(6) . . ?
N6 C7 C18 126.5(6) . . ?
N5 C8 C3 113.4(5) . . ?
N5 C8 C14 122.5(6) . . ?
C14 C8 C3 124.1(6) . . ?
O7 C9 O8 130.8(6) . . ?
O7 C9 C35 114.8(6) . . ?
O8 C9 C35 114.3(6) . . ?
O10 C10 C16 109.8(5) . . ?
C5 C11 C19 117.8(6) . . ?
N5 C12 C17 114.9(5) . . ?
N5 C12 C28 122.6(6) . . ?
C28 C12 C17 122.5(6) . . ?
C4 C13 C2 123.6(6) . . ?
C32 C13 C2 116.6(6) . . ?
C32 C13 C4 119.7(6) . . ?
C26 C14 C8 117.8(6) . . ?
O9 C15 C4 113.5(5) . . ?
C27 C15 O9 125.0(6) . . ?
C27 C15 C4 121.5(6) . . ?
N3 C16 C10 112.7(5) . . ?
N3 C17 C12 109.7(5) . . ?
C6 C18 C7 123.4(6) . . ?
C6 C18 C34 119.3(6) . . ?
C34 C18 C7 117.3(6) . . ?
C38 C19 C11 119.9(6) . . ?
N8 C20 C21 116.0(6) . . ?
N8 C20 C38 121.1(6) . . ?
C38 C20 C21 122.8(6) . . ?
N7 C21 C20 110.0(5) . . ?
N3 C22 C24 110.4(5) . . ?
O12 C23 C6 113.0(6) . . ?
C37 C23 O12 124.5(6) . . ?
C37 C23 C6 122.5(6) . . ?
O4 C24 C22 109.5(5) . . ?
N7 C25 C36 113.6(5) . . ?
C28 C26 C14 120.1(6) . . ?
C15 C27 C31 120.4(6) . . ?
C26 C28 C12 118.4(6) . . ?
N7 C29 C30 110.9(5) . . ?
O11 C30 C29 108.1(6) . . ?
C32 C31 C27 120.5(7) . . ?
C31 C32 C13 120.9(7) . . ?
C42 C34 C18 122.1(7) . . ?
F1 C35 F2 105.9(7) . . ?
F1 C35 F3 106.6(7) . . ?
F1 C35 C9 112.9(7) . . ?
F2 C35 C9 110.3(6) . . ?
F3 C35 F2 107.2(8) . . ?
F3 C35 C9 113.5(6) . . ?
O6 C36 C25 108.6(6) . . ?
C23 C37 C42 120.8(7) . . ?
C19 C38 C20 119.6(6) . . ?
O13 C41 N9 125.3(9) . . ?
C34 C42 C37 118.3(7) . . ?
O15 C46 N10 124.2(9) . . ?
O14 C47 N11 118.8(11) . . ?

loop_
_geom_bond_atom_site_label_1
_geom_bond_atom_site_label_2
_geom_bond_distance
_geom_bond_site_symmetry_2
_geom_bond_publ_flag
Dy1 O1 2.527(4) . ?
Dy1 O2 2.342(4) . ?
Dy1 O3 2.194(4) . ?
Dy1 O4 2.455(4) . ?
Dy1 O7 2.415(4) . ?
Dy1 O10 2.460(4) . ?
Dy1 N1 2.509(5) . ?
Dy1 N3 2.691(5) . ?
Dy1 N5 2.545(5) . ?
Dy2 O1 2.324(4) . ?
Dy2 O2 2.520(4) . ?
Dy2 O5 2.183(4) . ?
Dy2 O6 2.427(4) . ?
Dy2 O8 2.456(4) . ?
Dy2 O11 2.409(4) . ?
Dy2 N6 2.502(5) . ?
Dy2 N7 2.697(5) . ?
Dy2 N8 2.502(5) . ?
F1 C35 1.304(9) . ?
F2 C35 1.331(10) . ?
F3 C35 1.319(9) . ?
O1 C3 1.301(7) . ?
O2 C1 1.299(7) . ?
O3 C4 1.297(7) . ?
O4 C24 1.440(7) . ?
O5 C6 1.306(8) . ?
O6 C36 1.437(8) . ?
O7 C9 1.234(8) . ?
O8 C9 1.258(7) . ?
O9 C15 1.375(8) . ?
O9 C33 1.422(8) . ?
O10 C10 1.457(7) . ?
O11 C30 1.453(7) . ?
O12 C23 1.385(8) . ?
O12 C39 1.412(9) . ?
O13 C41 1.225(10) . ?
O14 C47 1.276(13) . ?
O15 C46 1.228(11) . ?
N1 N2 1.414(7) . ?
N1 C2 1.298(7) . ?
N2 C1 1.300(8) . ?
N3 C16 1.485(8) . ?
N3 C17 1.482(7) . ?
N3 C22 1.493(8) . ?
N4 N6 1.413(7) . ?
N4 C3 1.293(8) . ?
N5 C8 1.346(8) . ?
N5 C12 1.334(8) . ?
N6 C7 1.295(8) . ?
N7 C21 1.487(8) . ?
N7 C25 1.487(8) . ?
N7 C29 1.485(8) . ?
N8 C5 1.341(8) . ?
N8 C20 1.349(8) . ?
N9 C41 1.330(11) . ?
N9 C43 1.448(10) . ?
N9 C45 1.435(10) . ?
N10 C40 1.440(10) . ?
N10 C44 1.441(11) . ?
N10 C46 1.322(11) . ?
N11 C47 1.354(13) . ?
N11 C48 1.373(15) . ?
N11 C49 1.379(19) . ?
C1 C5 1.495(8) . ?
C2 C13 1.432(9) . ?
C3 C8 1.496(8) . ?
C4 C13 1.429(9) . ?
C4 C15 1.426(8) . ?
C5 C11 1.389(9) . ?
C6 C18 1.412(9) . ?
C6 C23 1.407(9) . ?
C7 C18 1.442(9) . ?
C8 C14 1.385(9) . ?
C9 C35 1.553(10) . ?
C10 C16 1.512(9) . ?
C11 C19 1.393(9) . ?
C12 C17 1.505(9) . ?
C12 C28 1.384(9) . ?
C13 C32 1.410(9) . ?
C14 C26 1.385(9) . ?
C15 C27 1.364(9) . ?
C18 C34 1.419(9) . ?
C19 C38 1.361(10) . ?
C20 C21 1.495(9) . ?
C20 C38 1.383(9) . ?
C22 C24 1.499(8) . ?
C23 C37 1.364(10) . ?
C25 C36 1.488(10) . ?
C26 C28 1.371(9) . ?
C27 C31 1.396(10) . ?
C29 C30 1.493(9) . ?
C31 C32 1.357(9) . ?
C34 C42 1.364(10) . ?
C37 C42 1.401(10) . ?
